data_2231073
loop_
_publ_author_name
'Yan, Ri-An'
'Li, Xiao-Xia'
'Li, Guo-Qiang'

_publ_section_title
;
 <i>trans</i>-3,3',4,5'-Tetramethoxystilbene
;
_journal_coeditor_code FF2018
_journal_issue 8
_journal_name_full 'Acta Crystallographica Section E'
_journal_page_first o1960
_journal_paper_doi 10.1107/S160053681102575X
_journal_volume 67
_journal_year 2011
_chemical_formula_iupac 'C18 H20 O4'
_chemical_formula_moiety 'C18 H20 O4'
_chemical_formula_sum 'C18 H20 O4'
_chemical_formula_weight 300.34
_chemical_name_systematic
;
<i>trans</i>-3,3',4,5'-Tetramethoxystilbene
;
_space_group_crystal_system orthorhombic
_space_group_IT_number 19
_space_group_name_Hall 'P 2ac 2ab'
_space_group_name_H-M_alt 'P 21 21 21'
_symmetry_space_group_name_Hall 'P 2ac 2ab'
_symmetry_space_group_name_H-M 'P 21 21 21'
_atom_sites_solution_hydrogens geom
_atom_sites_solution_primary direct
_atom_sites_solution_secondary difmap
_audit_creation_method
;
  Olex2 1.1
  (compiled 2011.02.15 svn.r1672, GUI svn.r3494)
;
_cell_angle_alpha 90.00
_cell_angle_beta 90.00
_cell_angle_gamma 90.00
_cell_formula_units_Z 4
_cell_length_a 5.2431(2)
_cell_length_b 11.9840(7)
_cell_length_c 25.6315(11)
_cell_measurement_reflns_used 1273
_cell_measurement_temperature 293.0
_cell_measurement_theta_max 62.6184
_cell_measurement_theta_min 3.4458
_cell_volume 1610.51(13)
_computing_cell_refinement
;
CrysAlis PRO (Agilent, 2010)
;
_computing_data_collection
;
CrysAlis PRO (Agilent, 2010)
;
_computing_data_reduction
;
CrysAlis PRO (Agilent, 2010)
;
_computing_molecular_graphics
;
OLEX2 (Dolomanov <i>et al.</i>, 2009)
;
_computing_publication_material
;
OLEX2 (Dolomanov <i>et al.</i>, 2009)
;
_computing_structure_refinement 'SHELXL97 (Sheldrick, 2008)'
_computing_structure_solution 'SHELXS97 (Sheldrick, 2008)'
_diffrn_ambient_temperature 293.0
_diffrn_detector_area_resol_mean 16.0288
_diffrn_measured_fraction_theta_full 0.979
_diffrn_measured_fraction_theta_max 0.980
_diffrn_measurement_device_type 'Agilent Xcalibur Sapphire3 Gemini ultra'
_diffrn_measurement_method '\w scans'
_diffrn_radiation_monochromator mirror
_diffrn_radiation_type 'Cu K\a'
_diffrn_radiation_wavelength 1.5418
_diffrn_reflns_av_R_equivalents 0.0197
_diffrn_reflns_limit_h_max 5
_diffrn_reflns_limit_h_min -3
_diffrn_reflns_limit_k_max 11
_diffrn_reflns_limit_k_min -13
_diffrn_reflns_limit_l_max 29
_diffrn_reflns_limit_l_min -17
_diffrn_reflns_number 2952
_diffrn_reflns_theta_full 62.71
_diffrn_reflns_theta_max 62.71
_diffrn_reflns_theta_min 3.45
_exptl_absorpt_coefficient_mu 0.707
_exptl_absorpt_correction_T_max 1.00000
_exptl_absorpt_correction_T_min 0.78071
_exptl_absorpt_correction_type multi-scan
_exptl_absorpt_process_details
;
(CrysAlis PRO; Agilent, 2010)
;
_exptl_crystal_colour 'light colourless'
_exptl_crystal_density_diffrn 1.239
_exptl_crystal_density_method 'not measured'
_exptl_crystal_description needle
_exptl_crystal_F_000 640
_exptl_crystal_size_max 0.42
_exptl_crystal_size_mid 0.11
_exptl_crystal_size_min 0.07
_refine_diff_density_max 0.126
_refine_diff_density_min -0.149
_refine_ls_extinction_method none
_refine_ls_goodness_of_fit_ref 1.134
_refine_ls_hydrogen_treatment constr
_refine_ls_matrix_type full
_refine_ls_number_parameters 203
_refine_ls_number_reflns 2032
_refine_ls_number_restraints 0
_refine_ls_restrained_S_all 1.134
_refine_ls_R_factor_all 0.0445
_refine_ls_R_factor_gt 0.0387
_refine_ls_shift/su_max 0.005
_refine_ls_shift/su_mean 0.001
_refine_ls_structure_factor_coef Fsqd
_refine_ls_weighting_details 'calc w=1/[\s^2^(Fo^2^)+(0.0429P)^2^+0.0000P] where P=(Fo^2^+2Fc^2^)/3'
_refine_ls_weighting_scheme calc
_refine_ls_wR_factor_gt 0.0898
_refine_ls_wR_factor_ref 0.0950
_reflns_number_gt 1791
_reflns_number_total 2032
_reflns_threshold_expression I>2sigma(I)
_cod_data_source_file ff2018.cif
_cod_data_source_block I
_cod_original_cell_volume 1610.51(14)
_cod_database_code 2231073
_cod_database_fobs_code 2231073

loop_
_space_group_symop_id
_space_group_symop_operation_xyz
1 'x, y, z'
2 '-x+1/2, -y, z+1/2'
3 'x+1/2, -y+1/2, -z'
4 '-x, y+1/2, -z+1/2'

loop_
_atom_site_type_symbol
_atom_site_label
_atom_site_fract_x
_atom_site_fract_y
_atom_site_fract_z
_atom_site_U_iso_or_equiv
_atom_site_adp_type
_atom_site_calc_flag
_atom_site_refinement_flags
_atom_site_occupancy
_atom_site_symmetry_multiplicity
O O2 0.2225(4) 0.53444(16) 0.41963(6) 0.0686(5) Uani d . 1 1
O O3 0.4129(3) 0.05952(15) 0.78118(6) 0.0590(5) Uani d . 1 1
O O4 -0.2862(3) 0.29517(15) 0.82410(6) 0.0604(5) Uani d . 1 1
O O1 -0.1078(4) 0.59508(15) 0.48866(6) 0.0628(5) Uani d . 1 1
C C4 0.3989(5) 0.3431(2) 0.52589(10) 0.0555(6) Uani d . 1 1
H H4 0.5169 0.2873 0.5332 0.067 Uiso calc R 1 1
C C5 0.2240(5) 0.3738(2) 0.56362(8) 0.0481(6) Uani d . 1 1
C C7 0.2275(5) 0.3164(2) 0.61401(9) 0.0533(6) Uani d . 1 1
H H7 0.3621 0.2674 0.6196 0.064 Uiso calc R 1 1
C C8 0.0604(5) 0.3265(2) 0.65256(9) 0.0519(6) Uani d . 1 1
H H8 -0.0766 0.3742 0.6467 0.062 Uiso calc R 1 1
C C10 0.2460(5) 0.1874(2) 0.71574(9) 0.0475(6) Uani d . 1 1
H H10 0.3631 0.1637 0.6908 0.057 Uiso calc R 1 1
C C18 0.5886(5) 0.0176(2) 0.74345(11) 0.0649(7) Uani d . 1 1
H H18A 0.4962 -0.0122 0.7143 0.097 Uiso calc R 1 1
H H18B 0.6904 -0.0402 0.7589 0.097 Uiso calc R 1 1
H H18C 0.6974 0.0770 0.7318 0.097 Uiso calc R 1 1
C C14 -0.1071(5) 0.3027(2) 0.74094(8) 0.0467(5) Uani d . 1 1
H H14 -0.2284 0.3567 0.7329 0.056 Uiso calc R 1 1
C C17 -0.3087(6) 0.2439(3) 0.87367(9) 0.0762(9) Uani d . 1 1
H H17A -0.3381 0.1654 0.8693 0.114 Uiso calc R 1 1
H H17B -0.4491 0.2764 0.8923 0.114 Uiso calc R 1 1
H H17C -0.1542 0.2551 0.8931 0.114 Uiso calc R 1 1
C C13 -0.1035(5) 0.25517(19) 0.79054(8) 0.0467(6) Uani d . 1 1
C C12 0.0729(5) 0.17448(19) 0.80283(9) 0.0476(6) Uani d . 1 1
H H12 0.0755 0.1430 0.8360 0.057 Uiso calc R 1 1
C C2 0.2307(5) 0.4775(2) 0.46577(8) 0.0505(6) Uani d . 1 1
C C3 0.4011(5) 0.3941(2) 0.47741(9) 0.0562(6) Uani d . 1 1
H H3 0.5193 0.3717 0.4525 0.067 Uiso calc R 1 1
C C6 0.0495(5) 0.4586(2) 0.55153(8) 0.0489(6) Uani d . 1 1
H H6 -0.0698 0.4803 0.5764 0.059 Uiso calc R 1 1
C C1 0.0516(5) 0.51025(19) 0.50366(9) 0.0470(6) Uani d . 1 1
C C11 0.2464(4) 0.14063(19) 0.76539(9) 0.0458(5) Uani d . 1 1
C C16 -0.2818(5) 0.6360(2) 0.52633(11) 0.0659(7) Uani d . 1 1
H H16A -0.3802 0.6956 0.5115 0.099 Uiso calc R 1 1
H H16B -0.1893 0.6632 0.5560 0.099 Uiso calc R 1 1
H H16C -0.3939 0.5769 0.5370 0.099 Uiso calc R 1 1
C C15 0.4072(7) 0.5055(3) 0.38112(10) 0.0841(10) Uani d . 1 1
H H15A 0.3910 0.5548 0.3518 0.126 Uiso calc R 1 1
H H15B 0.3797 0.4300 0.3700 0.126 Uiso calc R 1 1
H H15C 0.5751 0.5124 0.3957 0.126 Uiso calc R 1 1
C C9 0.0682(5) 0.27030(18) 0.70361(8) 0.0449(5) Uani d . 1 1

loop_
_atom_site_aniso_label
_atom_site_aniso_U_11
_atom_site_aniso_U_22
_atom_site_aniso_U_33
_atom_site_aniso_U_12
_atom_site_aniso_U_13
_atom_site_aniso_U_23
O2 0.0870(13) 0.0752(13) 0.0434(9) 0.0076(12) 0.0101(9) 0.0135(9)
O3 0.0593(10) 0.0559(10) 0.0617(10) 0.0104(10) -0.0042(9) 0.0068(9)
O4 0.0648(10) 0.0701(11) 0.0464(9) 0.0110(10) 0.0090(8) 0.0026(9)
O1 0.0669(11) 0.0672(11) 0.0542(10) 0.0155(11) 0.0045(9) 0.0121(9)
C4 0.0592(15) 0.0524(14) 0.0548(14) 0.0072(14) 0.0026(14) 0.0046(13)
C5 0.0507(13) 0.0497(14) 0.0439(12) 0.0002(13) 0.0001(11) 0.0043(11)
C7 0.0600(15) 0.0520(15) 0.0478(13) 0.0057(13) -0.0002(12) 0.0050(12)
C8 0.0566(13) 0.0502(14) 0.0490(13) 0.0045(13) 0.0000(12) 0.0045(12)
C10 0.0483(13) 0.0482(13) 0.0459(13) -0.0053(12) 0.0028(11) -0.0017(11)
C18 0.0560(14) 0.0570(16) 0.0816(18) 0.0096(15) 0.0003(15) -0.0009(15)
C14 0.0504(13) 0.0438(12) 0.0459(12) 0.0006(12) -0.0013(11) 0.0014(11)
C17 0.090(2) 0.093(2) 0.0449(14) 0.0152(19) 0.0171(14) 0.0093(15)
C13 0.0501(13) 0.0501(14) 0.0399(12) -0.0048(12) -0.0010(11) -0.0025(11)
C12 0.0527(13) 0.0527(14) 0.0374(11) -0.0015(13) -0.0032(11) 0.0042(11)
C2 0.0609(15) 0.0519(14) 0.0388(11) -0.0039(14) 0.0018(11) 0.0050(11)
C3 0.0622(14) 0.0581(15) 0.0484(13) 0.0069(14) 0.0117(13) 0.0010(13)
C6 0.0515(13) 0.0535(14) 0.0417(12) -0.0013(12) 0.0044(11) 0.0008(12)
C1 0.0506(14) 0.0462(13) 0.0443(12) 0.0005(12) -0.0026(11) 0.0034(11)
C11 0.0460(12) 0.0415(12) 0.0499(12) -0.0013(12) -0.0086(11) 0.0014(11)
C16 0.0627(16) 0.0653(18) 0.0697(16) 0.0142(15) 0.0000(14) -0.0005(15)
C15 0.108(2) 0.095(2) 0.0490(14) -0.002(2) 0.0240(17) 0.0076(16)
C9 0.0501(13) 0.0434(13) 0.0413(12) -0.0072(12) -0.0032(11) 0.0021(11)

loop_
_atom_type_symbol
_atom_type_description
_atom_type_scat_dispersion_real
_atom_type_scat_dispersion_imag
_atom_type_scat_source
C C 0.0181 0.0091 'International Tables Vol C Tables 4.2.6.8 and 6.1.1.4'
H H 0.0000 0.0000 'International Tables Vol C Tables 4.2.6.8 and 6.1.1.4'
O O 0.0492 0.0322 'International Tables Vol C Tables 4.2.6.8 and 6.1.1.4'

loop_
_geom_angle_atom_site_label_1
_geom_angle_atom_site_label_2
_geom_angle_atom_site_label_3
_geom_angle
C2 O2 C15 117.2(2)
C11 O3 C18 117.51(19)
C13 O4 C17 117.9(2)
C1 O1 C16 117.27(19)
C5 C4 H4 119.5
C5 C4 C3 121.0(2)
C3 C4 H4 119.5
C4 C5 C7 119.0(2)
C4 C5 C6 118.1(2)
C6 C5 C7 122.9(2)
C5 C7 H7 116.3
C8 C7 C5 127.4(2)
C8 C7 H7 116.3
C7 C8 H8 116.5
C7 C8 C9 127.0(2)
C9 C8 H8 116.5
C11 C10 H10 120.3
C11 C10 C9 119.4(2)
C9 C10 H10 120.3
O3 C18 H18A 109.5
O3 C18 H18B 109.5
O3 C18 H18C 109.5
H18A C18 H18B 109.5
H18A C18 H18C 109.5
H18B C18 H18C 109.5
C13 C14 H14 119.8
C9 C14 H14 119.8
C9 C14 C13 120.5(2)
O4 C17 H17A 109.5
O4 C17 H17B 109.5
O4 C17 H17C 109.5
H17A C17 H17B 109.5
H17A C17 H17C 109.5
H17B C17 H17C 109.5
O4 C13 C14 114.8(2)
C12 C13 O4 124.8(2)
C12 C13 C14 120.4(2)
C13 C12 H12 120.3
C13 C12 C11 119.3(2)
C11 C12 H12 120.3
O2 C2 C3 124.9(2)
O2 C2 C1 115.9(2)
C3 C2 C1 119.2(2)
C4 C3 H3 119.6
C2 C3 C4 120.7(2)
C2 C3 H3 119.6
C5 C6 H6 119.4
C1 C6 C5 121.2(2)
C1 C6 H6 119.4
O1 C1 C2 114.9(2)
O1 C1 C6 125.4(2)
C6 C1 C2 119.7(2)
O3 C11 C10 123.9(2)
O3 C11 C12 115.0(2)
C12 C11 C10 121.1(2)
O1 C16 H16A 109.5
O1 C16 H16B 109.5
O1 C16 H16C 109.5
H16A C16 H16B 109.5
H16A C16 H16C 109.5
H16B C16 H16C 109.5
O2 C15 H15A 109.5
O2 C15 H15B 109.5
O2 C15 H15C 109.5
H15A C15 H15B 109.5
H15A C15 H15C 109.5
H15B C15 H15C 109.5
C10 C9 C8 122.8(2)
C14 C9 C8 117.9(2)
C14 C9 C10 119.3(2)

loop_
_geom_bond_atom_site_label_1
_geom_bond_atom_site_label_2
_geom_bond_distance
O2 C2 1.366(3)
O2 C15 1.425(3)
O3 C18 1.427(3)
O3 C11 1.368(3)
O4 C17 1.416(3)
O4 C13 1.374(3)
O1 C1 1.371(3)
O1 C16 1.416(3)
C4 H4 0.9300
C4 C5 1.382(3)
C4 C3 1.385(3)
C5 C7 1.463(3)
C5 C6 1.403(3)
C7 H7 0.9300
C7 C8 1.326(3)
C8 H8 0.9300
C8 C9 1.472(3)
C10 H10 0.9300
C10 C11 1.391(3)
C10 C9 1.398(3)
C18 H18A 0.9600
C18 H18B 0.9600
C18 H18C 0.9600
C14 H14 0.9300
C14 C13 1.393(3)
C14 C9 1.383(3)
C17 H17A 0.9600
C17 H17B 0.9600
C17 H17C 0.9600
C13 C12 1.375(3)
C12 H12 0.9300
C12 C11 1.383(3)
C2 C3 1.373(3)
C2 C1 1.407(3)
C3 H3 0.9300
C6 H6 0.9300
C6 C1 1.374(3)
C16 H16A 0.9600
C16 H16B 0.9600
C16 H16C 0.9600
C15 H15A 0.9600
C15 H15B 0.9600
C15 H15C 0.9600
